data_2224572
loop_
_publ_author_name
'Jabli, Hind'
'Ouazzani Chahdi, F.'
'Saffon, Natalie'
'Essassi, El Mokhtar'
'Ng, Seik Weng'

_publ_section_title
1-(12-Azido-<i>n</i>-dodecyl)-4-[(1,5-dibenzyl-2,4-dioxo-2,3,4,5-tetrahydro-1<i>H</i>-1,5-benzodiazepin-3-yl)methyl]-1<i>H</i>-1,2,3-triazole
_journal_coeditor_code BT5146
_journal_issue 1
_journal_name_full 'Acta Crystallographica Section E'
_journal_page_first o232
_journal_paper_doi 10.1107/S1600536809054464
_journal_volume 66
_journal_year 2010
_chemical_formula_iupac 'C38 H46 N8 O2'
_chemical_formula_moiety 'C38 H46 N8 O2'
_chemical_formula_sum 'C38 H46 N8 O2'
_chemical_formula_weight 646.83
_chemical_name_systematic
;
1-(12-Azido-<i>n</i>-dodecyl)-4-[(1,5-dibenzyl-2,4-dioxo-2,3,4,5-tetrahydro-\
1<i>H</i>-1,5-benzodiazepin-3-yl)methyl]-1<i>H</i>-1,2,3-triazole
;
_space_group_IT_number 2
_symmetry_cell_setting triclinic
_symmetry_space_group_name_Hall '-P 1'
_symmetry_space_group_name_H-M 'P -1'
_atom_sites_solution_hydrogens geom
_atom_sites_solution_primary direct
_atom_sites_solution_secondary difmap
_audit_creation_method SHELXL-97
_cell_angle_alpha 101.121(2)
_cell_angle_beta 92.175(2)
_cell_angle_gamma 92.935(2)
_cell_formula_units_Z 2
_cell_length_a 9.4269(2)
_cell_length_b 12.3304(3)
_cell_length_c 15.5500(4)
_cell_measurement_reflns_used 3120
_cell_measurement_temperature 193(2)
_cell_measurement_theta_max 22.9
_cell_measurement_theta_min 2.3
_cell_volume 1769.11(7)
_computing_cell_refinement 'SAINT (Bruker, 2005)'
_computing_data_collection 'APEX2 (Bruker, 2005)'
_computing_data_reduction 'SAINT (Bruker, 2005)'
_computing_molecular_graphics 'X-SEED (Barbour, 2001)'
_computing_publication_material 'publCIF (Westrip, 2010)'
_computing_structure_refinement 'SHELXL97 (Sheldrick, 2008)'
_computing_structure_solution 'SHELXS97 (Sheldrick, 2008)'
_diffrn_ambient_temperature 193(2)
_diffrn_measured_fraction_theta_full 0.999
_diffrn_measured_fraction_theta_max 0.999
_diffrn_measurement_device_type 'Bruker APEXII diffractometer'
_diffrn_measurement_method '\f and \w scans'
_diffrn_radiation_monochromator graphite
_diffrn_radiation_source 'fine-focus sealed tube'
_diffrn_radiation_type MoK\a
_diffrn_radiation_wavelength 0.71073
_diffrn_reflns_av_R_equivalents 0.0762
_diffrn_reflns_av_sigmaI/netI 0.0782
_diffrn_reflns_limit_h_max 12
_diffrn_reflns_limit_h_min -12
_diffrn_reflns_limit_k_max 16
_diffrn_reflns_limit_k_min -16
_diffrn_reflns_limit_l_max 20
_diffrn_reflns_limit_l_min -20
_diffrn_reflns_number 33681
_diffrn_reflns_theta_full 27.50
_diffrn_reflns_theta_max 27.50
_diffrn_reflns_theta_min 2.17
_diffrn_standards_decay_% 0
_diffrn_standards_interval_count 0
_diffrn_standards_interval_time 0
_diffrn_standards_number 0
_exptl_absorpt_coefficient_mu 0.078
_exptl_absorpt_correction_type none
_exptl_crystal_colour Colorless
_exptl_crystal_density_diffrn 1.214
_exptl_crystal_density_method 'not measured'
_exptl_crystal_description Plate
_exptl_crystal_F_000 692
_exptl_crystal_size_max 0.40
_exptl_crystal_size_mid 0.20
_exptl_crystal_size_min 0.06
_refine_diff_density_max 0.214
_refine_diff_density_min -0.218
_refine_ls_extinction_method none
_refine_ls_goodness_of_fit_ref 1.003
_refine_ls_hydrogen_treatment constr
_refine_ls_matrix_type full
_refine_ls_number_parameters 433
_refine_ls_number_reflns 8126
_refine_ls_number_restraints 0
_refine_ls_restrained_S_all 1.003
_refine_ls_R_factor_all 0.1255
_refine_ls_R_factor_gt 0.0522
_refine_ls_shift/su_max 0.001
_refine_ls_shift/su_mean 0.001
_refine_ls_structure_factor_coef Fsqd
_refine_ls_weighting_details 'calc w=1/[\s^2^(Fo^2^)+(0.0637P)^2^+0.0087P] where P=(Fo^2^+2Fc^2^)/3'
_refine_ls_weighting_scheme calc
_refine_ls_wR_factor_gt 0.1149
_refine_ls_wR_factor_ref 0.1465
_reflns_number_gt 4315
_reflns_number_total 8126
_reflns_threshold_expression I>2\s(I)
_cod_data_source_file bt5146.cif
_cod_data_source_block I
_cod_depositor_comments
;
The following automatic conversions were performed:
'_symmetry_cell_setting' value 'Triclinic' changed to 'triclinic'
according to '/home/saulius/struct/CIF-dictionaries/cif_core.dic'
dictionary named 'cif_core.dic' version 2.4.1 from
2010-06-29.

'_exptl_absorpt_correction_type' value 'None' changed to
'none' according to '/home/saulius/struct/CIF-dictionaries/cif_core.dic'
dictionary named 'cif_core.dic' version 2.4.1 from 2010-06-29.

Automatic conversion script
Id: cif_fix_enum 1527 2010-12-29 10:47:43Z saulius 

The following automatic conversions were performed:

'_symmetry_cell_setting' value 'Triclinic' changed to 'triclinic'
according to /home/saulius/struct/CIF-dictionaries/cif_core.dic
dictionary named 'cif_core.dic' version 2.4.1 from
2010-06-29.

'_exptl_absorpt_correction_type' value 'None' changed to
'none' according to
/home/saulius/struct/CIF-dictionaries/cif_core.dic dictionary named
'cif_core.dic' version 2.4.1 from 2010-06-29.

Automatic conversion script
Id: cif_fix_values 1715 2011-07-08 13:25:40Z adriana 
;
_cod_database_code 2224572
_cod_database_fobs_code 2224572

loop_
_symmetry_equiv_pos_as_xyz
'x, y, z'
'-x, -y, -z'

loop_
_atom_site_type_symbol
_atom_site_label
_atom_site_fract_x
_atom_site_fract_y
_atom_site_fract_z
_atom_site_U_iso_or_equiv
_atom_site_adp_type
_atom_site_calc_flag
_atom_site_refinement_flags
_atom_site_occupancy
_atom_site_disorder_assembly
_atom_site_disorder_group
O O1 0.49525(16) 1.12343(12) 0.23925(10) 0.0408(4) Uani d . 1 . .
O O2 0.51737(15) 0.90533(11) 0.37285(9) 0.0367(4) Uani d . 1 . .
N N1 0.27355(18) 1.11470(12) 0.29224(11) 0.0297(4) Uani d . 1 . .
N N2 0.28200(18) 0.93241(13) 0.38543(11) 0.0290(4) Uani d . 1 . .
N N3 0.3838(2) 0.70440(15) 0.17514(14) 0.0477(5) Uani d . 1 . .
N N4 0.4145(2) 0.60090(15) 0.17564(15) 0.0535(6) Uani d . 1 . .
N N5 0.5564(2) 0.60077(14) 0.18490(13) 0.0429(5) Uani d . 1 . .
N N6 1.0314(2) -0.65890(16) -0.19426(15) 0.0516(6) Uani d . 1 . .
N N7 0.9694(2) -0.73485(17) -0.16605(13) 0.0433(5) Uani d . 1 . .
N N8 0.9271(2) -0.81025(18) -0.14108(15) 0.0553(6) Uani d . 1 . .
C C1 0.1478(2) 1.05032(15) 0.30484(13) 0.0283(5) Uani d . 1 . .
C C2 0.0170(2) 1.07803(17) 0.27332(14) 0.0353(5) Uani d . 1 . .
H H2 0.0139 1.1362 0.2413 0.042 Uiso calc R 1 . .
C C3 -0.1078(2) 1.02300(18) 0.28764(15) 0.0405(6) Uani d . 1 . .
H H3 -0.1960 1.0432 0.2657 0.049 Uiso calc R 1 . .
C C4 -0.1046(2) 0.93793(18) 0.33418(15) 0.0377(5) Uani d . 1 . .
H H4 -0.1906 0.9003 0.3449 0.045 Uiso calc R 1 . .
C C5 0.0246(2) 0.90793(17) 0.36500(14) 0.0340(5) Uani d . 1 . .
H H5 0.0267 0.8490 0.3963 0.041 Uiso calc R 1 . .
C C6 0.1516(2) 0.96343(15) 0.35062(13) 0.0278(5) Uani d . 1 . .
C C7 0.3922(2) 1.06848(16) 0.25614(13) 0.0297(5) Uani d . 1 . .
C C8 0.3893(2) 0.94297(15) 0.24558(13) 0.0271(5) Uani d . 1 . .
H H8 0.2952 0.9099 0.2183 0.033 Uiso calc R 1 . .
C C9 0.4037(2) 0.92453(15) 0.33936(13) 0.0288(5) Uani d . 1 . .
C C10 0.2720(2) 1.23642(15) 0.31792(14) 0.0345(5) Uani d . 1 . .
H H10A 0.2054 1.2641 0.2775 0.041 Uiso calc R 1 . .
H H10B 0.3682 1.2700 0.3126 0.041 Uiso calc R 1 . .
C C11 0.2275(2) 1.27102(15) 0.41053(14) 0.0286(5) Uani d . 1 . .
C C12 0.1029(2) 1.32471(17) 0.42944(15) 0.0364(5) Uani d . 1 . .
H H12 0.0435 1.3395 0.3828 0.044 Uiso calc R 1 . .
C C13 0.0643(3) 1.35682(18) 0.51513(17) 0.0452(6) Uani d . 1 . .
H H13 -0.0212 1.3933 0.5271 0.054 Uiso calc R 1 . .
C C14 0.1498(3) 1.33594(18) 0.58312(16) 0.0459(6) Uani d . 1 . .
H H14 0.1236 1.3584 0.6420 0.055 Uiso calc R 1 . .
C C15 0.2740(3) 1.28227(18) 0.56568(15) 0.0415(6) Uani d . 1 . .
H H15 0.3332 1.2678 0.6125 0.050 Uiso calc R 1 . .
C C16 0.3115(2) 1.24989(16) 0.48007(14) 0.0343(5) Uani d . 1 . .
H H16 0.3964 1.2124 0.4684 0.041 Uiso calc R 1 . .
C C17 0.2891(2) 0.91041(17) 0.47532(13) 0.0333(5) Uani d . 1 . .
H H17A 0.2030 0.9374 0.5050 0.040 Uiso calc R 1 . .
H H17B 0.3723 0.9538 0.5079 0.040 Uiso calc R 1 . .
C C18 0.3006(2) 0.78970(17) 0.48126(14) 0.0310(5) Uani d . 1 . .
C C19 0.3054(2) 0.70492(17) 0.40862(15) 0.0379(5) Uani d . 1 . .
H H19 0.2973 0.7207 0.3513 0.046 Uiso calc R 1 . .
C C20 0.3221(2) 0.59694(18) 0.41938(17) 0.0451(6) Uani d . 1 . .
H H20 0.3264 0.5398 0.3691 0.054 Uiso calc R 1 . .
C C21 0.3323(2) 0.5715(2) 0.50144(19) 0.0496(7) Uani d . 1 . .
H H21 0.3434 0.4974 0.5082 0.060 Uiso calc R 1 . .
C C22 0.3262(3) 0.6553(2) 0.57389(18) 0.0522(7) Uani d . 1 . .
H H22 0.3330 0.6387 0.6310 0.063 Uiso calc R 1 . .
C C23 0.3104(2) 0.76358(19) 0.56407(15) 0.0415(6) Uani d . 1 . .
H H23 0.3061 0.8204 0.6146 0.050 Uiso calc R 1 . .
C C24 0.5083(2) 0.89162(16) 0.19044(14) 0.0316(5) Uani d . 1 . .
H H24A 0.4979 0.9081 0.1308 0.038 Uiso calc R 1 . .
H H24B 0.6012 0.9255 0.2170 0.038 Uiso calc R 1 . .
C C25 0.5065(2) 0.76899(17) 0.18398(14) 0.0328(5) Uani d . 1 . .
C C26 0.6166(2) 0.70312(17) 0.19058(15) 0.0387(6) Uani d . 1 . .
H H26 0.7151 0.7250 0.1977 0.046 Uiso calc R 1 . .
C C27 0.6233(3) 0.49812(18) 0.19414(17) 0.0509(7) Uani d . 1 . .
H H27A 0.5770 0.4673 0.2410 0.061 Uiso calc R 1 . .
H H27B 0.7246 0.5163 0.2129 0.061 Uiso calc R 1 . .
C C28 0.6142(3) 0.41098(18) 0.11141(16) 0.0466(6) Uani d . 1 . .
H H28A 0.6623 0.4401 0.0644 0.056 Uiso calc R 1 . .
H H28B 0.5132 0.3920 0.0920 0.056 Uiso calc R 1 . .
C C29 0.6850(3) 0.30673(17) 0.12757(16) 0.0422(6) Uani d . 1 . .
H H29A 0.7868 0.3262 0.1442 0.051 Uiso calc R 1 . .
H H29B 0.6407 0.2817 0.1777 0.051 Uiso calc R 1 . .
C C30 0.6733(3) 0.21180(17) 0.04916(16) 0.0454(6) Uani d . 1 . .
H H30A 0.7185 0.2360 -0.0009 0.054 Uiso calc R 1 . .
H H30B 0.5716 0.1921 0.0322 0.054 Uiso calc R 1 . .
C C31 0.7439(3) 0.10941(17) 0.06794(15) 0.0427(6) Uani d . 1 . .
H H31A 0.8459 0.1293 0.0839 0.051 Uiso calc R 1 . .
H H31B 0.7003 0.0870 0.1193 0.051 Uiso calc R 1 . .
C C32 0.7317(3) 0.01086(17) -0.00845(15) 0.0430(6) Uani d . 1 . .
H H32A 0.6299 -0.0072 -0.0260 0.052 Uiso calc R 1 . .
H H32B 0.7789 0.0322 -0.0590 0.052 Uiso calc R 1 . .
C C33 0.7970(3) -0.09223(17) 0.01205(15) 0.0430(6) Uani d . 1 . .
H H33A 0.8974 -0.0733 0.0330 0.052 Uiso calc R 1 . .
H H33B 0.7457 -0.1167 0.0600 0.052 Uiso calc R 1 . .
C C34 0.7915(3) -0.18720(17) -0.06687(15) 0.0429(6) Uani d . 1 . .
H H34A 0.6912 -0.2044 -0.0883 0.051 Uiso calc R 1 . .
H H34B 0.8438 -0.1624 -0.1143 0.051 Uiso calc R 1 . .
C C35 0.8535(3) -0.29282(17) -0.04934(15) 0.0455(6) Uani d . 1 . .
H H35A 0.7937 -0.3236 -0.0077 0.055 Uiso calc R 1 . .
H H35B 0.9499 -0.2745 -0.0212 0.055 Uiso calc R 1 . .
C C36 0.8626(3) -0.38058(17) -0.13207(15) 0.0397(6) Uani d . 1 . .
H H36A 0.9195 -0.3486 -0.1743 0.048 Uiso calc R 1 . .
H H36B 0.7656 -0.4001 -0.1591 0.048 Uiso calc R 1 . .
C C37 0.9285(3) -0.48615(17) -0.11688(15) 0.0396(6) Uani d . 1 . .
H H37A 1.0227 -0.4671 -0.0858 0.048 Uiso calc R 1 . .
H H37C 0.8671 -0.5229 -0.0794 0.048 Uiso calc R 1 . .
C C38 0.9452(3) -0.56462(18) -0.20306(15) 0.0432(6) Uani d . 1 . .
H H38C 0.8497 -0.5935 -0.2287 0.052 Uiso calc R 1 . .
H H38A 0.9903 -0.5230 -0.2443 0.052 Uiso calc R 1 . .

loop_
_atom_site_aniso_label
_atom_site_aniso_U_11
_atom_site_aniso_U_22
_atom_site_aniso_U_33
_atom_site_aniso_U_12
_atom_site_aniso_U_13
_atom_site_aniso_U_23
O1 0.0375(10) 0.0340(8) 0.0512(10) -0.0034(7) 0.0123(8) 0.0086(7)
O2 0.0314(9) 0.0370(8) 0.0403(9) 0.0042(7) -0.0061(7) 0.0049(7)
N1 0.0317(10) 0.0210(8) 0.0362(11) 0.0022(7) 0.0042(8) 0.0046(7)
N2 0.0294(10) 0.0297(9) 0.0279(10) 0.0015(7) 0.0025(8) 0.0058(7)
N3 0.0338(12) 0.0308(11) 0.0760(16) 0.0051(9) 0.0020(10) 0.0035(10)
N4 0.0373(13) 0.0324(11) 0.0869(17) 0.0053(9) -0.0011(11) 0.0018(10)
N5 0.0375(12) 0.0319(10) 0.0561(13) 0.0098(9) -0.0019(10) -0.0004(9)
N6 0.0459(13) 0.0370(12) 0.0724(16) 0.0090(10) 0.0151(11) 0.0079(11)
N7 0.0390(13) 0.0407(12) 0.0462(13) 0.0067(10) -0.0021(10) -0.0016(10)
N8 0.0532(15) 0.0488(13) 0.0639(15) 0.0019(11) -0.0071(11) 0.0134(11)
C1 0.0290(12) 0.0226(10) 0.0312(12) 0.0031(8) 0.0027(9) -0.0007(8)
C2 0.0334(13) 0.0345(12) 0.0388(13) 0.0066(10) -0.0002(10) 0.0082(10)
C3 0.0308(14) 0.0428(13) 0.0454(15) 0.0072(10) -0.0023(11) 0.0020(11)
C4 0.0291(13) 0.0388(13) 0.0420(14) -0.0026(10) 0.0064(10) -0.0002(10)
C5 0.0356(14) 0.0301(11) 0.0347(13) -0.0006(9) 0.0066(10) 0.0019(9)
C6 0.0282(12) 0.0244(10) 0.0293(12) 0.0022(8) 0.0020(9) 0.0010(8)
C7 0.0319(13) 0.0284(11) 0.0284(12) 0.0036(9) -0.0002(9) 0.0043(9)
C8 0.0236(11) 0.0269(10) 0.0301(12) 0.0023(8) 0.0027(9) 0.0030(9)
C9 0.0302(13) 0.0215(10) 0.0331(12) -0.0002(8) -0.0015(10) 0.0026(9)
C10 0.0425(14) 0.0226(10) 0.0387(13) 0.0029(9) 0.0039(10) 0.0059(9)
C11 0.0291(12) 0.0207(10) 0.0367(13) -0.0002(8) 0.0043(9) 0.0072(9)
C12 0.0300(13) 0.0332(12) 0.0460(15) 0.0038(9) -0.0025(11) 0.0077(10)
C13 0.0353(14) 0.0388(13) 0.0604(18) 0.0075(10) 0.0163(12) 0.0031(12)
C14 0.0559(17) 0.0396(13) 0.0404(15) -0.0048(12) 0.0168(13) 0.0029(11)
C15 0.0476(16) 0.0424(13) 0.0364(14) -0.0009(11) 0.0015(11) 0.0131(11)
C16 0.0323(13) 0.0308(11) 0.0419(14) 0.0044(9) 0.0057(10) 0.0106(10)
C17 0.0354(13) 0.0372(12) 0.0265(12) 0.0018(9) 0.0000(9) 0.0045(9)
C18 0.0228(12) 0.0360(12) 0.0357(13) 0.0000(9) -0.0001(9) 0.0117(10)
C19 0.0408(14) 0.0341(12) 0.0395(14) 0.0008(10) -0.0002(11) 0.0093(10)
C20 0.0427(15) 0.0311(12) 0.0605(17) 0.0018(10) 0.0032(12) 0.0067(11)
C21 0.0360(15) 0.0412(14) 0.078(2) 0.0028(11) 0.0024(13) 0.0271(14)
C22 0.0406(16) 0.0661(18) 0.0603(18) 0.0024(13) -0.0007(13) 0.0395(15)
C23 0.0370(14) 0.0509(14) 0.0382(14) 0.0025(11) 0.0023(11) 0.0128(11)
C24 0.0283(12) 0.0338(11) 0.0325(12) 0.0041(9) 0.0039(9) 0.0046(9)
C25 0.0307(13) 0.0334(12) 0.0330(12) 0.0048(9) 0.0039(10) 0.0018(9)
C26 0.0319(13) 0.0351(13) 0.0467(14) 0.0046(10) 0.0015(11) 0.0016(10)
C27 0.0567(18) 0.0363(13) 0.0586(17) 0.0159(12) -0.0042(13) 0.0041(12)
C28 0.0526(17) 0.0350(13) 0.0517(16) 0.0109(11) 0.0081(12) 0.0042(11)
C29 0.0463(15) 0.0317(12) 0.0494(15) 0.0081(10) 0.0062(12) 0.0075(11)
C30 0.0521(16) 0.0359(13) 0.0498(16) 0.0127(11) 0.0081(12) 0.0085(11)
C31 0.0536(16) 0.0342(12) 0.0422(14) 0.0107(11) 0.0082(12) 0.0084(11)
C32 0.0515(16) 0.0370(13) 0.0417(14) 0.0115(11) 0.0071(11) 0.0074(10)
C33 0.0567(17) 0.0371(13) 0.0372(14) 0.0157(11) 0.0109(12) 0.0069(10)
C34 0.0496(16) 0.0363(13) 0.0430(14) 0.0116(11) 0.0051(11) 0.0053(10)
C35 0.0618(18) 0.0374(13) 0.0383(14) 0.0141(12) 0.0077(12) 0.0058(11)
C36 0.0437(15) 0.0357(12) 0.0395(14) 0.0092(10) 0.0010(11) 0.0055(10)
C37 0.0441(15) 0.0353(12) 0.0379(14) 0.0073(10) -0.0031(11) 0.0032(10)
C38 0.0453(15) 0.0370(13) 0.0462(15) 0.0101(11) 0.0056(11) 0.0030(11)

loop_
_atom_type_symbol
_atom_type_description
_atom_type_scat_dispersion_real
_atom_type_scat_dispersion_imag
_atom_type_scat_source
C C 0.0033 0.0016 'International Tables Vol C Tables 4.2.6.8 and 6.1.1.4'
H H 0.0000 0.0000 'International Tables Vol C Tables 4.2.6.8 and 6.1.1.4'
N N 0.0061 0.0033 'International Tables Vol C Tables 4.2.6.8 and 6.1.1.4'
O O 0.0106 0.0060 'International Tables Vol C Tables 4.2.6.8 and 6.1.1.4'

loop_
_geom_angle_atom_site_label_1
_geom_angle_atom_site_label_2
_geom_angle_atom_site_label_3
_geom_angle_site_symmetry_1
_geom_angle_site_symmetry_3
_geom_angle
_geom_angle_publ_flag
C7 N1 C1 . . 123.00(16) ?
C7 N1 C10 . . 119.34(17) ?
C1 N1 C10 . . 117.65(16) ?
C9 N2 C6 . . 122.66(17) ?
C9 N2 C17 . . 118.05(17) ?
C6 N2 C17 . . 119.26(17) ?
N4 N3 C25 . . 109.03(18) ?
N3 N4 N5 . . 106.74(18) ?
N4 N5 C26 . . 110.86(17) ?
N4 N5 C27 . . 119.71(19) ?
C26 N5 C27 . . 129.2(2) ?
N7 N6 C38 . . 115.6(2) ?
N8 N7 N6 . . 172.0(2) ?
C2 C1 C6 . . 118.94(19) ?
C2 C1 N1 . . 118.89(18) ?
C6 C1 N1 . . 122.12(18) ?
C3 C2 C1 . . 121.4(2) ?
C3 C2 H2 . . 119.3 ?
C1 C2 H2 . . 119.3 ?
C2 C3 C4 . . 119.8(2) ?
C2 C3 H3 . . 120.1 ?
C4 C3 H3 . . 120.1 ?
C5 C4 C3 . . 119.8(2) ?
C5 C4 H4 . . 120.1 ?
C3 C4 H4 . . 120.1 ?
C4 C5 C6 . . 120.7(2) ?
C4 C5 H5 . . 119.7 ?
C6 C5 H5 . . 119.7 ?
C5 C6 C1 . . 119.40(19) ?
C5 C6 N2 . . 119.14(18) ?
C1 C6 N2 . . 121.43(18) ?
O1 C7 N1 . . 123.06(18) ?
O1 C7 C8 . . 122.69(19) ?
N1 C7 C8 . . 114.09(17) ?
C9 C8 C7 . . 103.72(15) ?
C9 C8 C24 . . 111.59(16) ?
C7 C8 C24 . . 112.98(17) ?
C9 C8 H8 . . 109.5 ?
C7 C8 H8 . . 109.5 ?
C24 C8 H8 . . 109.5 ?
O2 C9 N2 . . 121.56(19) ?
O2 C9 C8 . . 122.38(19) ?
N2 C9 C8 . . 116.06(17) ?
N1 C10 C11 . . 111.42(16) ?
N1 C10 H10A . . 109.3 ?
C11 C10 H10A . . 109.3 ?
N1 C10 H10B . . 109.3 ?
C11 C10 H10B . . 109.3 ?
H10A C10 H10B . . 108.0 ?
C16 C11 C12 . . 118.1(2) ?
C16 C11 C10 . . 120.15(19) ?
C12 C11 C10 . . 121.70(19) ?
C13 C12 C11 . . 120.9(2) ?
C13 C12 H12 . . 119.6 ?
C11 C12 H12 . . 119.6 ?
C14 C13 C12 . . 120.0(2) ?
C14 C13 H13 . . 120.0 ?
C12 C13 H13 . . 120.0 ?
C13 C14 C15 . . 120.0(2) ?
C13 C14 H14 . . 120.0 ?
C15 C14 H14 . . 120.0 ?
C16 C15 C14 . . 119.7(2) ?
C16 C15 H15 . . 120.1 ?
C14 C15 H15 . . 120.1 ?
C15 C16 C11 . . 121.2(2) ?
C15 C16 H16 . . 119.4 ?
C11 C16 H16 . . 119.4 ?
N2 C17 C18 . . 115.03(17) ?
N2 C17 H17A . . 108.5 ?
C18 C17 H17A . . 108.5 ?
N2 C17 H17B . . 108.5 ?
C18 C17 H17B . . 108.5 ?
H17A C17 H17B . . 107.5 ?
C19 C18 C23 . . 118.4(2) ?
C19 C18 C17 . . 123.59(19) ?
C23 C18 C17 . . 117.94(19) ?
C18 C19 C20 . . 120.3(2) ?
C18 C19 H19 . . 119.9 ?
C20 C19 H19 . . 119.9 ?
C21 C20 C19 . . 121.1(2) ?
C21 C20 H20 . . 119.5 ?
C19 C20 H20 . . 119.5 ?
C20 C21 C22 . . 118.9(2) ?
C20 C21 H21 . . 120.6 ?
C22 C21 H21 . . 120.6 ?
C21 C22 C23 . . 120.6(2) ?
C21 C22 H22 . . 119.7 ?
C23 C22 H22 . . 119.7 ?
C18 C23 C22 . . 120.7(2) ?
C18 C23 H23 . . 119.7 ?
C22 C23 H23 . . 119.7 ?
C25 C24 C8 . . 111.90(17) ?
C25 C24 H24A . . 109.2 ?
C8 C24 H24A . . 109.2 ?
C25 C24 H24B . . 109.2 ?
C8 C24 H24B . . 109.2 ?
H24A C24 H24B . . 107.9 ?
N3 C25 C26 . . 107.91(19) ?
N3 C25 C24 . . 122.42(18) ?
C26 C25 C24 . . 129.6(2) ?
N5 C26 C25 . . 105.5(2) ?
N5 C26 H26 . . 127.3 ?
C25 C26 H26 . . 127.3 ?
N5 C27 C28 . . 113.9(2) ?
N5 C27 H27A . . 108.8 ?
C28 C27 H27A . . 108.8 ?
N5 C27 H27B . . 108.8 ?
C28 C27 H27B . . 108.8 ?
H27A C27 H27B . . 107.7 ?
C27 C28 C29 . . 110.2(2) ?
C27 C28 H28A . . 109.6 ?
C29 C28 H28A . . 109.6 ?
C27 C28 H28B . . 109.6 ?
C29 C28 H28B . . 109.6 ?
H28A C28 H28B . . 108.1 ?
C30 C29 C28 . . 113.9(2) ?
C30 C29 H29A . . 108.8 ?
C28 C29 H29A . . 108.8 ?
C30 C29 H29B . . 108.8 ?
C28 C29 H29B . . 108.8 ?
H29A C29 H29B . . 107.7 ?
C29 C30 C31 . . 112.4(2) ?
C29 C30 H30A . . 109.1 ?
C31 C30 H30A . . 109.1 ?
C29 C30 H30B . . 109.1 ?
C31 C30 H30B . . 109.1 ?
H30A C30 H30B . . 107.9 ?
C32 C31 C30 . . 114.22(19) ?
C32 C31 H31A . . 108.7 ?
C30 C31 H31A . . 108.7 ?
C32 C31 H31B . . 108.7 ?
C30 C31 H31B . . 108.7 ?
H31A C31 H31B . . 107.6 ?
C33 C32 C31 . . 113.88(19) ?
C33 C32 H32A . . 108.8 ?
C31 C32 H32A . . 108.8 ?
C33 C32 H32B . . 108.8 ?
C31 C32 H32B . . 108.8 ?
H32A C32 H32B . . 107.7 ?
C34 C33 C32 . . 112.85(19) ?
C34 C33 H33A . . 109.0 ?
C32 C33 H33A . . 109.0 ?
C34 C33 H33B . . 109.0 ?
C32 C33 H33B . . 109.0 ?
H33A C33 H33B . . 107.8 ?
C35 C34 C33 . . 114.86(19) ?
C35 C34 H34A . . 108.6 ?
C33 C34 H34A . . 108.6 ?
C35 C34 H34B . . 108.6 ?
C33 C34 H34B . . 108.6 ?
H34A C34 H34B . . 107.5 ?
C34 C35 C36 . . 113.11(19) ?
C34 C35 H35A . . 109.0 ?
C36 C35 H35A . . 109.0 ?
C34 C35 H35B . . 109.0 ?
C36 C35 H35B . . 109.0 ?
H35A C35 H35B . . 107.8 ?
C35 C36 C37 . . 114.29(18) ?
C35 C36 H36A . . 108.7 ?
C37 C36 H36A . . 108.7 ?
C35 C36 H36B . . 108.7 ?
C37 C36 H36B . . 108.7 ?
H36A C36 H36B . . 107.6 ?
C38 C37 C36 . . 110.81(18) ?
C38 C37 H37A . . 109.5 ?
C36 C37 H37A . . 109.5 ?
C38 C37 H37C . . 109.5 ?
C36 C37 H37C . . 109.5 ?
H37A C37 H37C . . 108.1 ?
N6 C38 C37 . . 113.33(19) ?
N6 C38 H38C . . 108.9 ?
C37 C38 H38C . . 108.9 ?
N6 C38 H38A . . 108.9 ?
C37 C38 H38A . . 108.9 ?
H38C C38 H38A . . 107.7 ?

loop_
_geom_bond_atom_site_label_1
_geom_bond_atom_site_label_2
_geom_bond_site_symmetry_2
_geom_bond_distance
_geom_bond_publ_flag
O1 C7 . 1.222(2) ?
O2 C9 . 1.228(2) ?
N1 C7 . 1.371(3) ?
N1 C1 . 1.434(3) ?
N1 C10 . 1.478(2) ?
N2 C9 . 1.373(3) ?
N2 C6 . 1.424(2) ?
N2 C17 . 1.474(2) ?
N3 N4 . 1.324(2) ?
N3 C25 . 1.357(3) ?
N4 N5 . 1.340(3) ?
N5 C26 . 1.342(3) ?
N5 C27 . 1.471(3) ?
N6 N7 . 1.238(3) ?
N6 C38 . 1.477(3) ?
N7 N8 . 1.135(3) ?
C1 C2 . 1.393(3) ?
C1 C6 . 1.397(3) ?
C2 C3 . 1.375(3) ?
C2 H2 . 0.9500 ?
C3 C4 . 1.385(3) ?
C3 H3 . 0.9500 ?
C4 C5 . 1.385(3) ?
C4 H4 . 0.9500 ?
C5 C6 . 1.395(3) ?
C5 H5 . 0.9500 ?
C7 C8 . 1.523(3) ?
C8 C9 . 1.521(3) ?
C8 C24 . 1.527(3) ?
C8 H8 . 1.0000 ?
C10 C11 . 1.503(3) ?
C10 H10A . 0.9900 ?
C10 H10B . 0.9900 ?
C11 C16 . 1.389(3) ?
C11 C12 . 1.392(3) ?
C12 C13 . 1.383(3) ?
C12 H12 . 0.9500 ?
C13 C14 . 1.377(3) ?
C13 H13 . 0.9500 ?
C14 C15 . 1.384(3) ?
C14 H14 . 0.9500 ?
C15 C16 . 1.379(3) ?
C15 H15 . 0.9500 ?
C16 H16 . 0.9500 ?
C17 C18 . 1.518(3) ?
C17 H17A . 0.9900 ?
C17 H17B . 0.9900 ?
C18 C19 . 1.387(3) ?
C18 C23 . 1.387(3) ?
C19 C20 . 1.389(3) ?
C19 H19 . 0.9500 ?
C20 C21 . 1.373(3) ?
C20 H20 . 0.9500 ?
C21 C22 . 1.379(3) ?
C21 H21 . 0.9500 ?
C22 C23 . 1.388(3) ?
C22 H22 . 0.9500 ?
C23 H23 . 0.9500 ?
C24 C25 . 1.495(3) ?
C24 H24A . 0.9900 ?
C24 H24B . 0.9900 ?
C25 C26 . 1.363(3) ?
C26 H26 . 0.9500 ?
C27 C28 . 1.505(3) ?
C27 H27A . 0.9900 ?
C27 H27B . 0.9900 ?
C28 C29 . 1.536(3) ?
C28 H28A . 0.9900 ?
C28 H28B . 0.9900 ?
C29 C30 . 1.515(3) ?
C29 H29A . 0.9900 ?
C29 H29B . 0.9900 ?
C30 C31 . 1.528(3) ?
C30 H30A . 0.9900 ?
C30 H30B . 0.9900 ?
C31 C32 . 1.523(3) ?
C31 H31A . 0.9900 ?
C31 H31B . 0.9900 ?
C32 C33 . 1.523(3) ?
C32 H32A . 0.9900 ?
C32 H32B . 0.9900 ?
C33 C34 . 1.521(3) ?
C33 H33A . 0.9900 ?
C33 H33B . 0.9900 ?
C34 C35 . 1.521(3) ?
C34 H34A . 0.9900 ?
C34 H34B . 0.9900 ?
C35 C36 . 1.521(3) ?
C35 H35A . 0.9900 ?
C35 H35B . 0.9900 ?
C36 C37 . 1.525(3) ?
C36 H36A . 0.9900 ?
C36 H36B . 0.9900 ?
C37 C38 . 1.513(3) ?
C37 H37A . 0.9900 ?
C37 H37C . 0.9900 ?
C38 H38C . 0.9900 ?
C38 H38A . 0.9900 ?

loop_
_geom_torsion_atom_site_label_1
_geom_torsion_atom_site_label_2
_geom_torsion_atom_site_label_3
_geom_torsion_atom_site_label_4
_geom_torsion_site_symmetry_1
_geom_torsion_site_symmetry_2
_geom_torsion_site_symmetry_3
_geom_torsion_site_symmetry_4
_geom_torsion
_geom_torsion_publ_flag
C25 N3 N4 N5 . . . . 0.1(3) ?
N3 N4 N5 C26 . . . . 0.2(3) ?
N3 N4 N5 C27 . . . . 175.6(2) ?
C7 N1 C1 C2 . . . . -128.6(2) ?
C10 N1 C1 C2 . . . . 50.0(2) ?
C7 N1 C1 C6 . . . . 53.9(3) ?
C10 N1 C1 C6 . . . . -127.5(2) ?
C6 C1 C2 C3 . . . . 1.1(3) ?
N1 C1 C2 C3 . . . . -176.48(19) ?
C1 C2 C3 C4 . . . . -0.1(3) ?
C2 C3 C4 C5 . . . . -0.8(3) ?
C3 C4 C5 C6 . . . . 0.8(3) ?
C4 C5 C6 C1 . . . . 0.2(3) ?
C4 C5 C6 N2 . . . . 178.23(18) ?
C2 C1 C6 C5 . . . . -1.1(3) ?
N1 C1 C6 C5 . . . . 176.37(18) ?
C2 C1 C6 N2 . . . . -179.11(18) ?
N1 C1 C6 N2 . . . . -1.6(3) ?
C9 N2 C6 C5 . . . . 138.91(19) ?
C17 N2 C6 C5 . . . . -42.7(2) ?
C9 N2 C6 C1 . . . . -43.1(3) ?
C17 N2 C6 C1 . . . . 135.30(19) ?
C1 N1 C7 O1 . . . . 174.29(19) ?
C10 N1 C7 O1 . . . . -4.3(3) ?
C1 N1 C7 C8 . . . . -10.3(3) ?
C10 N1 C7 C8 . . . . 171.12(17) ?
O1 C7 C8 C9 . . . . 105.9(2) ?
N1 C7 C8 C9 . . . . -69.6(2) ?
O1 C7 C8 C24 . . . . -15.1(3) ?
N1 C7 C8 C24 . . . . 169.45(17) ?
C6 N2 C9 O2 . . . . 174.76(17) ?
C17 N2 C9 O2 . . . . -3.7(3) ?
C6 N2 C9 C8 . . . . -4.2(3) ?
C17 N2 C9 C8 . . . . 177.39(16) ?
C7 C8 C9 O2 . . . . -99.5(2) ?
C24 C8 C9 O2 . . . . 22.4(3) ?
C7 C8 C9 N2 . . . . 79.4(2) ?
C24 C8 C9 N2 . . . . -158.65(16) ?
C7 N1 C10 C11 . . . . -129.1(2) ?
C1 N1 C10 C11 . . . . 52.3(2) ?
N1 C10 C11 C16 . . . . 64.5(2) ?
N1 C10 C11 C12 . . . . -115.7(2) ?
C16 C11 C12 C13 . . . . 0.5(3) ?
C10 C11 C12 C13 . . . . -179.42(19) ?
C11 C12 C13 C14 . . . . 0.1(3) ?
C12 C13 C14 C15 . . . . -0.4(3) ?
C13 C14 C15 C16 . . . . 0.0(3) ?
C14 C15 C16 C11 . . . . 0.6(3) ?
C12 C11 C16 C15 . . . . -0.8(3) ?
C10 C11 C16 C15 . . . . 179.04(19) ?
C9 N2 C17 C18 . . . . -72.5(2) ?
C6 N2 C17 C18 . . . . 109.0(2) ?
N2 C17 C18 C19 . . . . 0.5(3) ?
N2 C17 C18 C23 . . . . 178.86(18) ?
C23 C18 C19 C20 . . . . -1.1(3) ?
C17 C18 C19 C20 . . . . 177.3(2) ?
C18 C19 C20 C21 . . . . 0.8(3) ?
C19 C20 C21 C22 . . . . -0.2(4) ?
C20 C21 C22 C23 . . . . -0.2(4) ?
C19 C18 C23 C22 . . . . 0.8(3) ?
C17 C18 C23 C22 . . . . -177.7(2) ?
C21 C22 C23 C18 . . . . -0.1(4) ?
C9 C8 C24 C25 . . . . 61.4(2) ?
C7 C8 C24 C25 . . . . 177.80(17) ?
N4 N3 C25 C26 . . . . -0.3(3) ?
N4 N3 C25 C24 . . . . -176.8(2) ?
C8 C24 C25 N3 . . . . 39.0(3) ?
C8 C24 C25 C26 . . . . -136.7(2) ?
N4 N5 C26 C25 . . . . -0.4(3) ?
C27 N5 C26 C25 . . . . -175.3(2) ?
N3 C25 C26 N5 . . . . 0.4(2) ?
C24 C25 C26 N5 . . . . 176.6(2) ?
N4 N5 C27 C28 . . . . 70.5(3) ?
C26 N5 C27 C28 . . . . -115.0(3) ?
N5 C27 C28 C29 . . . . -179.3(2) ?
C27 C28 C29 C30 . . . . 176.6(2) ?
C28 C29 C30 C31 . . . . -179.6(2) ?
C29 C30 C31 C32 . . . . 178.6(2) ?
C30 C31 C32 C33 . . . . -177.6(2) ?
C31 C32 C33 C34 . . . . -176.5(2) ?
C32 C33 C34 C35 . . . . -179.1(2) ?
C33 C34 C35 C36 . . . . -172.9(2) ?
C34 C35 C36 C37 . . . . 178.2(2) ?
C35 C36 C37 C38 . . . . -175.1(2) ?
N7 N6 C38 C37 . . . . 78.5(3) ?
C36 C37 C38 N6 . . . . 169.6(2) ?
